data_7704966
loop_
_publ_author_name
'Chapple, Peter M.'
'Cordier, Marie'
'Dorcet, Vincent'
'Roisnel, Thierry'
'Carpentier, Jean-Fran\,cois'
'Sarazin, Yann'

_publ_section_title
;
 A versatile nitrogen ligand for alkaline-earth chemistry.
;
_journal_issue 34
_journal_name_full 'Dalton transactions (Cambridge, England : 2003)'
_journal_page_first 11878
_journal_page_last 11889
_journal_paper_doi 10.1039/d0dt02236e
_journal_volume 49
_journal_year 2020
_chemical_compound_source 'synthesis as described'
_chemical_formula_moiety 'C57 H85 Ba N3 O Si2'
_chemical_formula_sum 'C57 H85 Ba N3 O Si2'
_chemical_formula_weight 1021.79
_space_group_crystal_system monoclinic
_space_group_IT_number 14
_space_group_name_Hall '-P 2yn'
_space_group_name_H-M_alt 'P 1 21/n 1'
_atom_sites_solution_hydrogens geom
_atom_sites_solution_primary dual
_atom_sites_solution_secondary difmap
_audit_update_record
;
2020-05-05 deposited with the CCDC.	2020-07-30 downloaded from the CCDC.
;
_cell_angle_alpha 90
_cell_angle_beta 102.726(2)
_cell_angle_gamma 90
_cell_formula_units_Z 4
_cell_length_a 13.0352(6)
_cell_length_b 23.0649(12)
_cell_length_c 19.3728(12)
_cell_measurement_reflns_used 9802
_cell_measurement_temperature 150
_cell_measurement_theta_max 27.5140
_cell_measurement_theta_min 2.1554
_cell_measurement_wavelength 0.71073
_cell_volume 5681.5(5)
_computing_cell_refinement 'APEX3 (Bruker, 2015)'
_computing_data_collection 'Bruker APEX3 (Bruker, 2015)'
_computing_data_reduction 'SAINT (Bruker, 2014)'
_computing_molecular_graphics
;
   'SXGRAPH (L. Farrugia, 1999), Mercury (CSD, 2016)'
;
_computing_publication_material 'CRYSCALC (T. Roisnel, local program, 2020)'
_computing_structure_refinement 'SHELXL-2018_3 (Sheldrick, 2018)'
_computing_structure_solution "'SHELXT 2018_2 (Sheldrick, 2018)'"
_diffrn_ambient_temperature 150
_diffrn_detector '(CMOS) PHOTON 100'
_diffrn_detector_area_resol_mean 10.4167
_diffrn_measured_fraction_theta_full 0.994
_diffrn_measured_fraction_theta_max 0.992
_diffrn_measurement_device_type 'D8 VENTURE Bruker AXS'
_diffrn_measurement_method 'rotation images'
_diffrn_orient_matrix_UB_11 -0.0042909
_diffrn_orient_matrix_UB_12 0.0171595
_diffrn_orient_matrix_UB_13 -0.0479560
_diffrn_orient_matrix_UB_21 0.0220459
_diffrn_orient_matrix_UB_22 0.0384672
_diffrn_orient_matrix_UB_23 0.0221793
_diffrn_orient_matrix_UB_31 0.0753724
_diffrn_orient_matrix_UB_32 -0.0102745
_diffrn_orient_matrix_UB_33 0.0029464
_diffrn_radiation_monochromator 'multilayer monochromator'
_diffrn_radiation_probe x-ray
_diffrn_radiation_source 'Incoatec microfocus sealed tube'
_diffrn_radiation_type MoK\a
_diffrn_radiation_wavelength 0.71073
_diffrn_reflns_av_R_equivalents 0.0396
_diffrn_reflns_av_unetI/netI 0.0350
_diffrn_reflns_limit_h_max 12
_diffrn_reflns_limit_h_min -16
_diffrn_reflns_limit_k_max 29
_diffrn_reflns_limit_k_min -29
_diffrn_reflns_limit_l_max 25
_diffrn_reflns_limit_l_min -25
_diffrn_reflns_number 51447
_diffrn_reflns_theta_full 25.242
_diffrn_reflns_theta_max 27.533
_diffrn_reflns_theta_min 2.155
_diffrn_source_current 1.0
_diffrn_source_voltage 55.0
_exptl_absorpt_coefficient_mu 0.779
_exptl_absorpt_correction_T_max 1.000
_exptl_absorpt_correction_T_min 0.840
_exptl_absorpt_correction_type multi-scan
_exptl_absorpt_process_details
;
  [Sheldrick, G.M. (2014). SADABS Bruker AXS Inc., Madison, Wisconsin, USA]
;
_exptl_crystal_colour yellow
_exptl_crystal_density_diffrn 1.195
_exptl_crystal_description plate
_exptl_crystal_F_000 2160
_exptl_crystal_size_max 0.420
_exptl_crystal_size_mid 0.280
_exptl_crystal_size_min 0.090
_refine_diff_density_max 1.149
_refine_diff_density_min -1.021
_refine_diff_density_rms 0.103
_refine_ls_extinction_method none
_refine_ls_goodness_of_fit_ref 1.047
_refine_ls_hydrogen_treatment constr
_refine_ls_matrix_type full
_refine_ls_number_parameters 587
_refine_ls_number_reflns 12975
_refine_ls_number_restraints 0
_refine_ls_restrained_S_all 1.047
_refine_ls_R_factor_all 0.0573
_refine_ls_R_factor_gt 0.0465
_refine_ls_shift/su_max 0.003
_refine_ls_shift/su_mean 0.000
_refine_ls_structure_factor_coef Fsqd
_refine_ls_weighting_details 'w=1/[\s^2^(Fo^2^)+(0.0549P)^2^+17.1680P] where P=(Fo^2^+2Fc^2^)/3'
_refine_ls_weighting_scheme calc
_refine_ls_wR_factor_gt 0.1244
_refine_ls_wR_factor_ref 0.1316
_reflns_Friedel_coverage 0.000
_reflns_number_gt 10930
_reflns_number_total 12975
_reflns_threshold_expression >2sigma(I)
_cod_data_source_file d0dt02236e2.cif
_cod_data_source_block PC084
_cod_depositor_comments 'Adding full bibliography for 7704966--7704975.cif.'
_cod_original_sg_symbol_H-M 'P 21/n'
_cod_database_code 7704966

loop_
_space_group_symop_operation_xyz
'x, y, z'
'-x+1/2, y+1/2, -z+1/2'
'-x, -y, -z'
'x-1/2, -y-1/2, z-1/2'

loop_
_atom_site_label
_atom_site_type_symbol
_atom_site_fract_x
_atom_site_fract_y
_atom_site_fract_z
_atom_site_U_iso_or_equiv
_atom_site_adp_type
_atom_site_occupancy
_atom_site_site_symmetry_order
_atom_site_calc_flag
_atom_site_refinement_flags_posn
_atom_site_refinement_flags_adp
_atom_site_refinement_flags_occupancy
_atom_site_disorder_assembly
_atom_site_disorder_group
Ba1 Ba 0.73628(2) 0.47029(2) 0.73649(2) 0.02166(7) Uani 1 1 d . . . . .
Si1 Si 0.80891(10) 0.42724(5) 0.92986(6) 0.0372(3) Uani 1 1 d . . . . .
Si2 Si 0.81745(11) 0.31766(5) 0.83329(7) 0.0429(3) Uani 1 1 d . . . . .
O1 O 0.7808(3) 0.58657(11) 0.74467(16) 0.0396(7) Uani 1 1 d . . . . .
C2 C 0.7127(4) 0.63314(19) 0.7529(3) 0.0453(11) Uani 1 1 d . . . . .
H2A H 0.641042 0.618728 0.752584 0.054 Uiso 1 1 calc R U . . .
H2B H 0.708453 0.662039 0.714619 0.054 Uiso 1 1 calc R U . . .
C3 C 0.7620(4) 0.6589(2) 0.8231(3) 0.0519(12) Uani 1 1 d . . . . .
H3A H 0.741755 0.637113 0.862049 0.062 Uiso 1 1 calc R U . . .
H3B H 0.741294 0.699983 0.825625 0.062 Uiso 1 1 calc R U . . .
C4 C 0.8774(4) 0.6536(2) 0.8266(3) 0.0595(14) Uani 1 1 d . . . . .
H4A H 0.915303 0.641708 0.874506 0.071 Uiso 1 1 calc R U . . .
H4B H 0.906652 0.690899 0.814508 0.071 Uiso 1 1 calc R U . . .
C5 C 0.8865(4) 0.6077(2) 0.7728(3) 0.0617(15) Uani 1 1 d . . . . .
H5A H 0.916579 0.624373 0.734565 0.074 Uiso 1 1 calc R U . . .
H5B H 0.932489 0.575743 0.795493 0.074 Uiso 1 1 calc R U . . .
N6 N 0.6439(2) 0.39769(11) 0.63400(13) 0.0162(5) Uani 1 1 d . . . . .
C11 C 0.8273(3) 0.39591(17) 0.8489(2) 0.0336(8) Uani 1 1 d . . . . .
H11 H 0.904072 0.402792 0.852418 0.040 Uiso 1 1 calc R U . . .
C12 C 0.8006(4) 0.50990(18) 0.9221(3) 0.0458(11) Uani 1 1 d . . . . .
H12A H 0.864695 0.524862 0.909850 0.069 Uiso 1 1 calc R U . . .
H12B H 0.793447 0.526487 0.967360 0.069 Uiso 1 1 calc R U . . .
H12C H 0.739418 0.520689 0.885062 0.069 Uiso 1 1 calc R U . . .
C13 C 0.9196(5) 0.4153(3) 1.0091(3) 0.0683(16) Uani 1 1 d . . . . .
H13A H 0.929473 0.373571 1.017893 0.103 Uiso 1 1 calc R U . . .
H13B H 0.902560 0.433925 1.050629 0.103 Uiso 1 1 calc R U . . .
H13C H 0.984483 0.432048 1.000099 0.103 Uiso 1 1 calc R U . . .
C14 C 0.6844(4) 0.4028(2) 0.9540(3) 0.0620(15) Uani 1 1 d . . . . .
H14A H 0.624347 0.412007 0.915364 0.093 Uiso 1 1 calc R U . . .
H14B H 0.676352 0.422700 0.997213 0.093 Uiso 1 1 calc R U . . .
H14C H 0.687226 0.360810 0.962171 0.093 Uiso 1 1 calc R U . . .
C15 C 0.8839(5) 0.2696(2) 0.9080(3) 0.0687(18) Uani 1 1 d . . . . .
H15A H 0.958404 0.280065 0.922309 0.103 Uiso 1 1 calc R U . . .
H15B H 0.877480 0.229080 0.892471 0.103 Uiso 1 1 calc R U . . .
H15C H 0.850398 0.274602 0.948212 0.103 Uiso 1 1 calc R U . . .
C16 C 0.6780(5) 0.2920(2) 0.8100(4) 0.0691(17) Uani 1 1 d . . . . .
H16A H 0.641988 0.303511 0.847213 0.104 Uiso 1 1 calc R U . . .
H16B H 0.676684 0.249653 0.805520 0.104 Uiso 1 1 calc R U . . .
H16C H 0.642101 0.309341 0.764915 0.104 Uiso 1 1 calc R U . . .
C17 C 0.8815(5) 0.2972(2) 0.7589(3) 0.0642(15) Uani 1 1 d . . . . .
H17A H 0.844263 0.316009 0.715181 0.096 Uiso 1 1 calc R U . . .
H17B H 0.878493 0.255022 0.752612 0.096 Uiso 1 1 calc R U . . .
H17C H 0.955023 0.309860 0.770144 0.096 Uiso 1 1 calc R U . . .
N21 N 0.5194(2) 0.48210(12) 0.71042(14) 0.0195(5) Uani 1 1 d . . . . .
C22 C 0.4814(3) 0.53962(15) 0.72092(19) 0.0243(7) Uani 1 1 d . . . . .
C23 C 0.4634(3) 0.57728(16) 0.6622(2) 0.0315(8) Uani 1 1 d . . . . .
C24 C 0.4302(4) 0.63356(19) 0.6714(3) 0.0473(11) Uani 1 1 d . . . . .
H24 H 0.415930 0.659360 0.632244 0.057 Uiso 1 1 calc R U . . .
C25 C 0.4179(4) 0.6522(2) 0.7364(3) 0.0549(13) Uani 1 1 d . . . . .
H25 H 0.395786 0.690902 0.741706 0.066 Uiso 1 1 calc R U . . .
C26 C 0.4372(4) 0.61575(19) 0.7937(3) 0.0428(10) Uani 1 1 d . . . . .
H26 H 0.428388 0.629648 0.838189 0.051 Uiso 1 1 calc R U . . .
C27 C 0.4698(3) 0.55820(17) 0.7879(2) 0.0301(8) Uani 1 1 d . . . . .
C28 C 0.4804(3) 0.55712(18) 0.5910(2) 0.0379(9) Uani 1 1 d . . . . .
H28 H 0.530934 0.523927 0.600197 0.045 Uiso 1 1 calc R U . . .
C29 C 0.3780(5) 0.5341(2) 0.5452(3) 0.0566(14) Uani 1 1 d . . . . .
H29A H 0.322393 0.563041 0.542697 0.085 Uiso 1 1 calc R U . . .
H29B H 0.357962 0.498225 0.565966 0.085 Uiso 1 1 calc R U . . .
H29C H 0.388043 0.526071 0.497383 0.085 Uiso 1 1 calc R U . . .
C30 C 0.5286(4) 0.6028(2) 0.5526(3) 0.0526(12) Uani 1 1 d . . . . .
H30A H 0.480497 0.635800 0.541669 0.079 Uiso 1 1 calc R U . . .
H30B H 0.541481 0.586531 0.508506 0.079 Uiso 1 1 calc R U . . .
H30C H 0.595352 0.615722 0.582566 0.079 Uiso 1 1 calc R U . . .
C31 C 0.4920(3) 0.51771(18) 0.8504(2) 0.0334(8) Uani 1 1 d . . . . .
H31 H 0.546881 0.489586 0.842885 0.040 Uiso 1 1 calc R U . . .
C32 C 0.5350(4) 0.5490(2) 0.9207(2) 0.0447(10) Uani 1 1 d . . . . .
H32A H 0.590730 0.575872 0.915102 0.067 Uiso 1 1 calc R U . . .
H32B H 0.563560 0.520395 0.957372 0.067 Uiso 1 1 calc R U . . .
H32C H 0.478047 0.570603 0.934662 0.067 Uiso 1 1 calc R U . . .
C33 C 0.3941(4) 0.4824(2) 0.8573(3) 0.0535(13) Uani 1 1 d . . . . .
H33A H 0.342384 0.508247 0.871041 0.080 Uiso 1 1 calc R U . . .
H33B H 0.414725 0.452324 0.893449 0.080 Uiso 1 1 calc R U . . .
H33C H 0.363115 0.464168 0.811787 0.080 Uiso 1 1 calc R U . . .
C34 C 0.4497(3) 0.44258(15) 0.69124(17) 0.0213(6) Uani 1 1 d . . . . .
H34 H 0.379653 0.452082 0.693533 0.026 Uiso 1 1 calc R U . . .
C35 C 0.4671(2) 0.38486(14) 0.66640(17) 0.0201(6) Uani 1 1 d . . . . .
C36 C 0.5539(2) 0.36757(13) 0.63823(16) 0.0170(6) Uani 1 1 d . . . . .
C37 C 0.5492(2) 0.31206(13) 0.60614(16) 0.0181(6) Uani 1 1 d . . . . .
C38 C 0.4668(3) 0.27354(14) 0.60599(17) 0.0223(6) Uani 1 1 d . . . . .
H38 H 0.466803 0.236588 0.584343 0.027 Uiso 1 1 calc R U . . .
C39 C 0.3843(3) 0.28905(15) 0.63754(18) 0.0252(7) Uani 1 1 d . . . . .
C40 C 0.3854(3) 0.34485(15) 0.66441(18) 0.0237(7) Uani 1 1 d . . . . .
H40 H 0.326881 0.356778 0.682713 0.028 Uiso 1 1 calc R U . . .
C41 C 0.2971(3) 0.24567(16) 0.6440(2) 0.0342(9) Uani 1 1 d . . . . .
C42A C 0.3264(8) 0.1817(4) 0.6262(6) 0.0448(9) Uani 0.455(4) 1 d . . P A 1
H42A H 0.397292 0.172347 0.653227 0.067 Uiso 0.455(4) 1 calc R U P A 1
H42B H 0.275793 0.154518 0.639000 0.067 Uiso 0.455(4) 1 calc R U P A 1
H42C H 0.324309 0.178472 0.575504 0.067 Uiso 0.455(4) 1 calc R U P A 1
C43A C 0.1997(7) 0.2629(4) 0.6090(6) 0.0448(9) Uani 0.455(4) 1 d . . P A 1
H43A H 0.147788 0.233642 0.615012 0.067 Uiso 0.455(4) 1 calc R U P A 1
H43B H 0.182386 0.300007 0.628217 0.067 Uiso 0.455(4) 1 calc R U P A 1
H43C H 0.198699 0.267342 0.558545 0.067 Uiso 0.455(4) 1 calc R U P A 1
C44A C 0.3056(8) 0.2405(4) 0.7291(6) 0.0448(9) Uani 0.455(4) 1 d . . P A 1
H44A H 0.376711 0.228014 0.752419 0.067 Uiso 0.455(4) 1 calc R U P A 1
H44B H 0.290856 0.278282 0.747871 0.067 Uiso 0.455(4) 1 calc R U P A 1
H44C H 0.254408 0.211967 0.738229 0.067 Uiso 0.455(4) 1 calc R U P A 1
C42B C 0.2452(6) 0.2224(3) 0.5667(5) 0.0448(9) Uani 0.545(4) 1 d . . P A 2
H42D H 0.218806 0.255170 0.535767 0.067 Uiso 0.545(4) 1 calc R U P A 2
H42E H 0.298119 0.201296 0.547641 0.067 Uiso 0.545(4) 1 calc R U P A 2
H42F H 0.186854 0.196255 0.569294 0.067 Uiso 0.545(4) 1 calc R U P A 2
C43B C 0.1998(6) 0.2753(3) 0.6648(5) 0.0448(9) Uani 0.545(4) 1 d . . P A 2
H43D H 0.174126 0.306862 0.631660 0.067 Uiso 0.545(4) 1 calc R U P A 2
H43E H 0.143828 0.246585 0.662923 0.067 Uiso 0.545(4) 1 calc R U P A 2
H43F H 0.220734 0.290922 0.712919 0.067 Uiso 0.545(4) 1 calc R U P A 2
C44B C 0.3365(6) 0.1998(4) 0.6907(5) 0.0448(9) Uani 0.545(4) 1 d . . P A 2
H44D H 0.279147 0.173051 0.693586 0.067 Uiso 0.545(4) 1 calc R U P A 2
H44E H 0.391128 0.178970 0.673137 0.067 Uiso 0.545(4) 1 calc R U P A 2
H44F H 0.366519 0.215521 0.737822 0.067 Uiso 0.545(4) 1 calc R U P A 2
N51 N 0.8596(2) 0.46112(12) 0.63547(15) 0.0209(6) Uani 1 1 d . . . . .
C52 C 0.9442(3) 0.50298(14) 0.64423(19) 0.0236(7) Uani 1 1 d . . . . .
C53 C 1.0331(3) 0.49467(17) 0.6991(2) 0.0310(8) Uani 1 1 d . . . . .
C54 C 1.1156(3) 0.5345(2) 0.7063(2) 0.0416(10) Uani 1 1 d . . . . .
H54 H 1.176989 0.529088 0.742613 0.050 Uiso 1 1 calc R U . . .
C55 C 1.1096(3) 0.5813(2) 0.6619(3) 0.0454(11) Uani 1 1 d . . . . .
H55 H 1.167015 0.607497 0.666795 0.054 Uiso 1 1 calc R U . . .
C56 C 1.0205(3) 0.59015(18) 0.6104(3) 0.0402(10) Uani 1 1 d . . . . .
H56 H 1.016558 0.623291 0.580804 0.048 Uiso 1 1 calc R U . . .
C57 C 0.9346(3) 0.55178(16) 0.5999(2) 0.0289(8) Uani 1 1 d . . . . .
C58 C 1.0438(3) 0.4431(2) 0.7492(2) 0.0388(9) Uani 1 1 d . . . . .
H58 H 0.971976 0.426310 0.745139 0.047 Uiso 1 1 calc R U . . .
C59 C 1.1116(4) 0.3967(3) 0.7261(3) 0.0653(16) Uani 1 1 d . . . . .
H59A H 1.182920 0.411806 0.729839 0.098 Uiso 1 1 calc R U . . .
H59B H 1.081489 0.385846 0.676899 0.098 Uiso 1 1 calc R U . . .
H59C H 1.114215 0.362632 0.756575 0.098 Uiso 1 1 calc R U . . .
C60 C 1.0856(4) 0.4594(3) 0.8263(3) 0.0643(16) Uani 1 1 d . . . . .
H60A H 1.158454 0.472839 0.832892 0.096 Uiso 1 1 calc R U . . .
H60B H 1.083075 0.425478 0.856313 0.096 Uiso 1 1 calc R U . . .
H60C H 1.042239 0.490476 0.839438 0.096 Uiso 1 1 calc R U . . .
C61 C 0.8383(3) 0.56381(17) 0.5426(2) 0.0352(9) Uani 1 1 d . . . . .
H61 H 0.781394 0.536917 0.549840 0.042 Uiso 1 1 calc R U . . .
C62 C 0.8579(4) 0.5523(3) 0.4696(3) 0.0600(14) Uani 1 1 d . . . . .
H62A H 0.915934 0.576754 0.462052 0.090 Uiso 1 1 calc R U . . .
H62B H 0.794186 0.561406 0.433763 0.090 Uiso 1 1 calc R U . . .
H62C H 0.876105 0.511428 0.465718 0.090 Uiso 1 1 calc R U . . .
C63 C 0.7989(4) 0.6266(2) 0.5476(4) 0.0666(16) Uani 1 1 d . . . . .
H63A H 0.788832 0.633793 0.595511 0.100 Uiso 1 1 calc R U . . .
H63B H 0.731911 0.631905 0.513432 0.100 Uiso 1 1 calc R U . . .
H63C H 0.850955 0.653880 0.536973 0.100 Uiso 1 1 calc R U . . .
C64 C 0.8631(2) 0.41997(14) 0.59190(18) 0.0219(6) Uani 1 1 d . . . . .
H64 H 0.918446 0.421870 0.567231 0.026 Uiso 1 1 calc R U . . .
C65 C 0.7924(2) 0.37045(13) 0.57547(17) 0.0197(6) Uani 1 1 d . . . . .
C66 C 0.6965(2) 0.36147(13) 0.59722(16) 0.0170(6) Uani 1 1 d . . . . .
C67 C 0.6422(2) 0.30826(13) 0.57768(16) 0.0181(6) Uani 1 1 d . . . . .
C68 C 0.6795(3) 0.26591(14) 0.53833(17) 0.0209(6) Uani 1 1 d . . . . .
H68 H 0.641153 0.230904 0.526788 0.025 Uiso 1 1 calc R U . . .
C69 C 0.7727(3) 0.27448(14) 0.51574(18) 0.0237(7) Uani 1 1 d . . . . .
C70 C 0.8257(3) 0.32653(14) 0.53499(19) 0.0235(7) Uani 1 1 d . . . . .
H70 H 0.889135 0.332827 0.519600 0.028 Uiso 1 1 calc R U . . .
C71 C 0.8175(3) 0.22887(15) 0.4725(2) 0.0314(8) Uani 1 1 d . . . . .
C72A C 0.7513(6) 0.1736(2) 0.4613(4) 0.0528(10) Uani 0.788(5) 1 d . . P B 1
H72A H 0.746070 0.157747 0.507320 0.079 Uiso 0.788(5) 1 calc R U P B 1
H72B H 0.680759 0.182661 0.433557 0.079 Uiso 0.788(5) 1 calc R U P B 1
H72C H 0.784661 0.145076 0.435873 0.079 Uiso 0.788(5) 1 calc R U P B 1
C73A C 0.9260(5) 0.2111(3) 0.5149(4) 0.0528(10) Uani 0.788(5) 1 d . . P B 1
H73A H 0.919540 0.194817 0.560464 0.079 Uiso 0.788(5) 1 calc R U P B 1
H73B H 0.956144 0.181893 0.488365 0.079 Uiso 0.788(5) 1 calc R U P B 1
H73C H 0.972078 0.245144 0.523034 0.079 Uiso 0.788(5) 1 calc R U P B 1
C74A C 0.8263(6) 0.2538(3) 0.4029(4) 0.0528(10) Uani 0.788(5) 1 d . . P B 1
H74A H 0.868922 0.289144 0.410770 0.079 Uiso 0.788(5) 1 calc R U P B 1
H74B H 0.859911 0.225429 0.377270 0.079 Uiso 0.788(5) 1 calc R U P B 1
H74C H 0.756009 0.263013 0.374953 0.079 Uiso 0.788(5) 1 calc R U P B 1
C72B C 0.843(2) 0.1754(9) 0.5101(14) 0.0528(10) Uani 0.212(5) 1 d . . P B 2
H72D H 0.871365 0.147980 0.480331 0.079 Uiso 0.212(5) 1 calc R U P B 2
H72E H 0.896278 0.182678 0.553666 0.079 Uiso 0.212(5) 1 calc R U P B 2
H72F H 0.779943 0.159140 0.521980 0.079 Uiso 0.212(5) 1 calc R U P B 2
C73B C 0.909(2) 0.2498(10) 0.4396(14) 0.0528(10) Uani 0.212(5) 1 d . . P B 2
H73D H 0.888828 0.286333 0.414299 0.079 Uiso 0.212(5) 1 calc R U P B 2
H73E H 0.971628 0.255920 0.477163 0.079 Uiso 0.212(5) 1 calc R U P B 2
H73F H 0.923287 0.220494 0.406450 0.079 Uiso 0.212(5) 1 calc R U P B 2
C74B C 0.727(2) 0.2143(10) 0.4004(13) 0.0528(10) Uani 0.212(5) 1 d . . P B 2
H74D H 0.707999 0.250073 0.373352 0.079 Uiso 0.212(5) 1 calc R U P B 2
H74E H 0.755796 0.186347 0.371309 0.079 Uiso 0.212(5) 1 calc R U P B 2
H74F H 0.665188 0.197840 0.413559 0.079 Uiso 0.212(5) 1 calc R U P B 2

loop_
_atom_site_aniso_label
_atom_site_aniso_U_11
_atom_site_aniso_U_22
_atom_site_aniso_U_33
_atom_site_aniso_U_23
_atom_site_aniso_U_13
_atom_site_aniso_U_12
Ba1 0.01973(11) 0.02298(11) 0.02177(11) -0.00126(7) 0.00346(7) -0.00202(7)
Si1 0.0411(6) 0.0371(6) 0.0321(6) 0.0044(5) 0.0053(5) -0.0013(5)
Si2 0.0540(8) 0.0310(5) 0.0363(6) 0.0057(5) -0.0058(5) 0.0014(5)
O1 0.0539(18) 0.0223(13) 0.0432(16) -0.0093(11) 0.0121(14) -0.0067(12)
C2 0.037(2) 0.033(2) 0.064(3) -0.007(2) 0.006(2) 0.0006(17)
C3 0.067(3) 0.045(3) 0.044(3) -0.009(2) 0.014(2) 0.006(2)
C4 0.059(3) 0.040(2) 0.066(3) -0.004(2) -0.016(3) -0.002(2)
C5 0.036(3) 0.064(3) 0.086(4) -0.030(3) 0.015(3) -0.005(2)
N6 0.0139(12) 0.0184(12) 0.0166(12) 0.0009(9) 0.0041(10) -0.0037(9)
C11 0.034(2) 0.0341(19) 0.0297(19) 0.0045(15) 0.0004(16) -0.0022(15)
C12 0.056(3) 0.032(2) 0.052(3) -0.0046(19) 0.017(2) -0.0027(19)
C13 0.080(4) 0.069(4) 0.043(3) -0.002(3) -0.016(3) 0.000(3)
C14 0.060(3) 0.055(3) 0.082(4) 0.020(3) 0.040(3) 0.005(2)
C15 0.100(5) 0.040(3) 0.051(3) 0.014(2) -0.018(3) 0.013(3)
C16 0.070(4) 0.045(3) 0.081(4) 0.000(3) -0.008(3) -0.014(3)
C17 0.102(5) 0.040(3) 0.049(3) -0.003(2) 0.013(3) 0.006(3)
N21 0.0181(13) 0.0247(13) 0.0158(13) -0.0013(10) 0.0041(10) 0.0018(10)
C22 0.0183(15) 0.0273(16) 0.0297(18) -0.0069(13) 0.0103(13) -0.0007(12)
C23 0.0250(18) 0.0311(18) 0.038(2) 0.0003(15) 0.0060(15) 0.0043(14)
C24 0.051(3) 0.036(2) 0.057(3) 0.011(2) 0.016(2) 0.0143(19)
C25 0.063(3) 0.038(2) 0.070(3) -0.002(2) 0.027(3) 0.021(2)
C26 0.046(2) 0.041(2) 0.049(3) -0.0103(19) 0.025(2) 0.0124(19)
C27 0.0249(17) 0.0347(19) 0.033(2) -0.0074(15) 0.0109(15) -0.0002(14)
C28 0.043(2) 0.039(2) 0.030(2) 0.0079(17) 0.0043(17) -0.0007(18)
C29 0.063(3) 0.061(3) 0.039(3) 0.013(2) -0.004(2) -0.015(2)
C30 0.061(3) 0.058(3) 0.038(3) 0.007(2) 0.009(2) -0.012(2)
C31 0.0285(19) 0.044(2) 0.0293(19) -0.0056(16) 0.0102(15) -0.0061(16)
C32 0.042(2) 0.061(3) 0.032(2) -0.011(2) 0.0111(19) -0.005(2)
C33 0.051(3) 0.076(3) 0.038(2) -0.006(2) 0.019(2) -0.029(3)
C34 0.0168(15) 0.0296(16) 0.0192(15) 0.0015(13) 0.0077(12) -0.0007(12)
C35 0.0197(15) 0.0242(15) 0.0173(15) 0.0007(12) 0.0061(12) -0.0033(12)
C36 0.0154(14) 0.0202(14) 0.0151(14) 0.0032(11) 0.0030(11) -0.0043(11)
C37 0.0172(14) 0.0227(15) 0.0149(14) 0.0030(11) 0.0044(11) -0.0043(12)
C38 0.0253(16) 0.0202(15) 0.0215(16) -0.0008(12) 0.0057(13) -0.0081(12)
C39 0.0220(16) 0.0313(17) 0.0244(17) 0.0005(13) 0.0097(13) -0.0116(13)
C40 0.0199(15) 0.0298(17) 0.0244(17) 0.0000(13) 0.0115(13) -0.0072(13)
C41 0.0322(19) 0.0312(19) 0.047(2) -0.0048(16) 0.0255(18) -0.0168(15)
C42A 0.0330(17) 0.0403(19) 0.065(2) 0.0010(17) 0.0191(18) -0.0147(14)
C43A 0.0330(17) 0.0403(19) 0.065(2) 0.0010(17) 0.0191(18) -0.0147(14)
C44A 0.0330(17) 0.0403(19) 0.065(2) 0.0010(17) 0.0191(18) -0.0147(14)
C42B 0.0330(17) 0.0403(19) 0.065(2) 0.0010(17) 0.0191(18) -0.0147(14)
C43B 0.0330(17) 0.0403(19) 0.065(2) 0.0010(17) 0.0191(18) -0.0147(14)
C44B 0.0330(17) 0.0403(19) 0.065(2) 0.0010(17) 0.0191(18) -0.0147(14)
N51 0.0138(12) 0.0253(13) 0.0253(14) 0.0017(11) 0.0080(11) -0.0053(10)
C52 0.0168(15) 0.0257(16) 0.0311(18) -0.0050(13) 0.0112(13) -0.0066(12)
C53 0.0198(17) 0.039(2) 0.035(2) -0.0035(16) 0.0095(15) -0.0060(15)
C54 0.0233(19) 0.056(3) 0.044(2) -0.007(2) 0.0035(17) -0.0126(17)
C55 0.030(2) 0.046(2) 0.062(3) -0.010(2) 0.013(2) -0.0222(18)
C56 0.035(2) 0.032(2) 0.058(3) 0.0004(18) 0.020(2) -0.0148(17)
C57 0.0230(17) 0.0275(17) 0.040(2) -0.0025(15) 0.0140(15) -0.0073(14)
C58 0.0211(18) 0.060(3) 0.036(2) 0.0072(19) 0.0061(16) -0.0034(17)
C59 0.052(3) 0.068(3) 0.083(4) 0.027(3) 0.028(3) 0.022(3)
C60 0.039(3) 0.111(5) 0.040(3) 0.008(3) 0.002(2) -0.021(3)
C61 0.0263(18) 0.037(2) 0.045(2) 0.0149(17) 0.0146(17) -0.0047(15)
C62 0.032(2) 0.104(4) 0.045(3) 0.012(3) 0.012(2) -0.001(3)
C63 0.048(3) 0.048(3) 0.101(5) 0.017(3) 0.012(3) 0.009(2)
C64 0.0136(14) 0.0260(16) 0.0283(17) 0.0022(13) 0.0097(13) -0.0032(12)
C65 0.0158(14) 0.0205(14) 0.0245(16) 0.0026(12) 0.0080(12) -0.0021(11)
C66 0.0153(14) 0.0184(14) 0.0172(14) 0.0023(11) 0.0034(11) -0.0019(11)
C67 0.0170(14) 0.0196(14) 0.0181(15) 0.0013(11) 0.0046(12) -0.0035(11)
C68 0.0236(16) 0.0195(14) 0.0193(15) 0.0005(12) 0.0043(12) -0.0037(12)
C69 0.0264(17) 0.0213(15) 0.0253(17) 0.0018(13) 0.0098(13) 0.0018(13)
C70 0.0194(15) 0.0241(16) 0.0296(18) 0.0019(13) 0.0112(13) 0.0015(12)
C71 0.034(2) 0.0237(16) 0.040(2) -0.0025(15) 0.0168(17) 0.0024(14)
C72A 0.063(2) 0.0377(17) 0.065(2) -0.0126(15) 0.0311(19) 0.0070(15)
C73A 0.063(2) 0.0377(17) 0.065(2) -0.0126(15) 0.0311(19) 0.0070(15)
C74A 0.063(2) 0.0377(17) 0.065(2) -0.0126(15) 0.0311(19) 0.0070(15)
C72B 0.063(2) 0.0377(17) 0.065(2) -0.0126(15) 0.0311(19) 0.0070(15)
C73B 0.063(2) 0.0377(17) 0.065(2) -0.0126(15) 0.0311(19) 0.0070(15)
C74B 0.063(2) 0.0377(17) 0.065(2) -0.0126(15) 0.0311(19) 0.0070(15)

loop_
_atom_type_symbol
_atom_type_description
_atom_type_scat_dispersion_real
_atom_type_scat_dispersion_imag
_atom_type_scat_source
C C 0.0033 0.0016 'International Tables Vol C Tables 4.2.6.8 and 6.1.1.4'
H H 0.0000 0.0000 'International Tables Vol C Tables 4.2.6.8 and 6.1.1.4'
Ba Ba -0.3244 2.2819 'International Tables Vol C Tables 4.2.6.8 and 6.1.1.4'
N N 0.0061 0.0033 'International Tables Vol C Tables 4.2.6.8 and 6.1.1.4'
O O 0.0106 0.0060 'International Tables Vol C Tables 4.2.6.8 and 6.1.1.4'
Si Si 0.0817 0.0704 'International Tables Vol C Tables 4.2.6.8 and 6.1.1.4'

loop_
_geom_angle_atom_site_label_1
_geom_angle_atom_site_label_2
_geom_angle_atom_site_label_3
_geom_angle
_geom_angle_site_symmetry_1
_geom_angle_site_symmetry_3
_geom_angle_publ_flag
N6 Ba1 O1 135.31(8) . . ?
N6 Ba1 N21 69.63(8) . . ?
O1 Ba1 N21 96.25(9) . . ?
N6 Ba1 N51 70.59(8) . . ?
O1 Ba1 N51 88.13(8) . . ?
N21 Ba1 N51 126.81(8) . . ?
N6 Ba1 C11 103.68(10) . . ?
O1 Ba1 C11 120.18(10) . . ?
N21 Ba1 C11 116.05(10) . . ?
N51 Ba1 C11 106.54(10) . . ?
N6 Ba1 Si1 122.95(6) . . ?
O1 Ba1 Si1 101.28(7) . . ?
N21 Ba1 Si1 103.21(6) . . ?
N51 Ba1 Si1 127.89(6) . . ?
C11 Ba1 Si1 26.65(9) . . ?
C11 Si1 C14 112.9(3) . . ?
C11 Si1 C13 115.4(3) . . ?
C14 Si1 C13 107.6(3) . . ?
C11 Si1 C12 110.4(2) . . ?
C14 Si1 C12 106.4(2) . . ?
C13 Si1 C12 103.3(3) . . ?
C11 Si1 Ba1 44.93(12) . . ?
C14 Si1 Ba1 106.5(2) . . ?
C13 Si1 Ba1 145.6(2) . . ?
C12 Si1 Ba1 70.34(15) . . ?
C11 Si2 C16 112.4(2) . . ?
C11 Si2 C15 116.8(2) . . ?
C16 Si2 C15 105.0(3) . . ?
C11 Si2 C17 110.3(2) . . ?
C16 Si2 C17 107.9(3) . . ?
C15 Si2 C17 103.6(3) . . ?
C2 O1 C5 105.5(3) . . ?
C2 O1 Ba1 127.9(3) . . ?
C5 O1 Ba1 121.5(3) . . ?
O1 C2 C3 104.4(4) . . ?
O1 C2 H2A 110.9 . . ?
C3 C2 H2A 110.9 . . ?
O1 C2 H2B 110.9 . . ?
C3 C2 H2B 110.9 . . ?
H2A C2 H2B 108.9 . . ?
C2 C3 C4 103.7(4) . . ?
C2 C3 H3A 111.0 . . ?
C4 C3 H3A 111.0 . . ?
C2 C3 H3B 111.0 . . ?
C4 C3 H3B 111.0 . . ?
H3A C3 H3B 109.0 . . ?
C3 C4 C5 104.9(4) . . ?
C3 C4 H4A 110.8 . . ?
C5 C4 H4A 110.8 . . ?
C3 C4 H4B 110.8 . . ?
C5 C4 H4B 110.8 . . ?
H4A C4 H4B 108.8 . . ?
O1 C5 C4 106.5(4) . . ?
O1 C5 H5A 110.4 . . ?
C4 C5 H5A 110.4 . . ?
O1 C5 H5B 110.4 . . ?
C4 C5 H5B 110.4 . . ?
H5A C5 H5B 108.6 . . ?
C66 N6 C36 104.6(2) . . ?
C66 N6 Ba1 124.83(19) . . ?
C36 N6 Ba1 121.37(19) . . ?
Si1 C11 Si2 121.6(2) . . ?
Si1 C11 Ba1 108.43(17) . . ?
Si2 C11 Ba1 118.05(18) . . ?
Si1 C11 H11 101.6 . . ?
Si2 C11 H11 101.6 . . ?
Ba1 C11 H11 101.6 . . ?
Si1 C12 H12A 109.5 . . ?
Si1 C12 H12B 109.5 . . ?
H12A C12 H12B 109.5 . . ?
Si1 C12 H12C 109.5 . . ?
H12A C12 H12C 109.5 . . ?
H12B C12 H12C 109.5 . . ?
Si1 C13 H13A 109.5 . . ?
Si1 C13 H13B 109.5 . . ?
H13A C13 H13B 109.5 . . ?
Si1 C13 H13C 109.5 . . ?
H13A C13 H13C 109.5 . . ?
H13B C13 H13C 109.5 . . ?
Si1 C14 H14A 109.5 . . ?
Si1 C14 H14B 109.5 . . ?
H14A C14 H14B 109.5 . . ?
Si1 C14 H14C 109.5 . . ?
H14A C14 H14C 109.5 . . ?
H14B C14 H14C 109.5 . . ?
Si2 C15 H15A 109.5 . . ?
Si2 C15 H15B 109.5 . . ?
H15A C15 H15B 109.5 . . ?
Si2 C15 H15C 109.5 . . ?
H15A C15 H15C 109.5 . . ?
H15B C15 H15C 109.5 . . ?
Si2 C16 H16A 109.5 . . ?
Si2 C16 H16B 109.5 . . ?
H16A C16 H16B 109.5 . . ?
Si2 C16 H16C 109.5 . . ?
H16A C16 H16C 109.5 . . ?
H16B C16 H16C 109.5 . . ?
Si2 C17 H17A 109.5 . . ?
Si2 C17 H17B 109.5 . . ?
H17A C17 H17B 109.5 . . ?
Si2 C17 H17C 109.5 . . ?
H17A C17 H17C 109.5 . . ?
H17B C17 H17C 109.5 . . ?
C34 N21 C22 116.8(3) . . ?
C34 N21 Ba1 127.7(2) . . ?
C22 N21 Ba1 115.56(19) . . ?
C27 C22 C23 121.6(3) . . ?
C27 C22 N21 121.3(3) . . ?
C23 C22 N21 117.0(3) . . ?
C24 C23 C22 118.2(4) . . ?
C24 C23 C28 120.9(4) . . ?
C22 C23 C28 120.9(3) . . ?
C25 C24 C23 120.8(4) . . ?
C25 C24 H24 119.6 . . ?
C23 C24 H24 119.6 . . ?
C26 C25 C24 120.8(4) . . ?
C26 C25 H25 119.6 . . ?
C24 C25 H25 119.6 . . ?
C25 C26 C27 121.3(4) . . ?
C25 C26 H26 119.4 . . ?
C27 C26 H26 119.4 . . ?
C22 C27 C26 117.2(4) . . ?
C22 C27 C31 120.8(3) . . ?
C26 C27 C31 121.9(4) . . ?
C30 C28 C23 113.3(4) . . ?
C30 C28 C29 111.3(4) . . ?
C23 C28 C29 110.5(4) . . ?
C30 C28 H28 107.1 . . ?
C23 C28 H28 107.1 . . ?
C29 C28 H28 107.1 . . ?
C28 C29 H29A 109.5 . . ?
C28 C29 H29B 109.5 . . ?
H29A C29 H29B 109.5 . . ?
C28 C29 H29C 109.5 . . ?
H29A C29 H29C 109.5 . . ?
H29B C29 H29C 109.5 . . ?
C28 C30 H30A 109.5 . . ?
C28 C30 H30B 109.5 . . ?
H30A C30 H30B 109.5 . . ?
C28 C30 H30C 109.5 . . ?
H30A C30 H30C 109.5 . . ?
H30B C30 H30C 109.5 . . ?
C27 C31 C32 113.0(4) . . ?
C27 C31 C33 112.4(4) . . ?
C32 C31 C33 108.6(3) . . ?
C27 C31 H31 107.6 . . ?
C32 C31 H31 107.6 . . ?
C33 C31 H31 107.6 . . ?
C31 C32 H32A 109.5 . . ?
C31 C32 H32B 109.5 . . ?
H32A C32 H32B 109.5 . . ?
C31 C32 H32C 109.5 . . ?
H32A C32 H32C 109.5 . . ?
H32B C32 H32C 109.5 . . ?
C31 C33 H33A 109.5 . . ?
C31 C33 H33B 109.5 . . ?
H33A C33 H33B 109.5 . . ?
C31 C33 H33C 109.5 . . ?
H33A C33 H33C 109.5 . . ?
H33B C33 H33C 109.5 . . ?
N21 C34 C35 126.6(3) . . ?
N21 C34 H34 116.7 . . ?
C35 C34 H34 116.7 . . ?
C40 C35 C36 118.0(3) . . ?
C40 C35 C34 116.1(3) . . ?
C36 C35 C34 125.6(3) . . ?
N6 C36 C35 129.9(3) . . ?
N6 C36 C37 112.6(3) . . ?
C35 C36 C37 117.4(3) . . ?
C38 C37 C36 122.4(3) . . ?
C38 C37 C67 132.3(3) . . ?
C36 C37 C67 105.3(3) . . ?
C37 C38 C39 120.2(3) . . ?
C37 C38 H38 119.9 . . ?
C39 C38 H38 119.9 . . ?
C40 C39 C38 117.2(3) . . ?
C40 C39 C41 121.3(3) . . ?
C38 C39 C41 121.5(3) . . ?
C39 C40 C35 124.4(3) . . ?
C39 C40 H40 117.8 . . ?
C35 C40 H40 117.8 . . ?
C43A C41 C39 113.3(5) . . ?
C44B C41 C39 111.6(4) . . ?
C44B C41 C43B 111.2(5) . . ?
C39 C41 C43B 113.0(4) . . ?
C43A C41 C42A 114.1(6) . . ?
C39 C41 C42A 111.8(4) . . ?
C44B C41 C42B 111.6(5) . . ?
C39 C41 C42B 108.1(4) . . ?
C43B C41 C42B 100.9(5) . . ?
C43A C41 C44A 111.9(6) . . ?
C39 C41 C44A 104.0(4) . . ?
C42A C41 C44A 100.7(6) . . ?
C41 C42A H42A 109.5 . . ?
C41 C42A H42B 109.5 . . ?
H42A C42A H42B 109.5 . . ?
C41 C42A H42C 109.5 . . ?
H42A C42A H42C 109.5 . . ?
H42B C42A H42C 109.5 . . ?
C41 C43A H43A 109.5 . . ?
C41 C43A H43B 109.5 . . ?
H43A C43A H43B 109.5 . . ?
C41 C43A H43C 109.5 . . ?
H43A C43A H43C 109.5 . . ?
H43B C43A H43C 109.5 . . ?
C41 C44A H44A 109.5 . . ?
C41 C44A H44B 109.5 . . ?
H44A C44A H44B 109.5 . . ?
C41 C44A H44C 109.5 . . ?
H44A C44A H44C 109.5 . . ?
H44B C44A H44C 109.5 . . ?
C41 C42B H42D 109.5 . . ?
C41 C42B H42E 109.5 . . ?
H42D C42B H42E 109.5 . . ?
C41 C42B H42F 109.5 . . ?
H42D C42B H42F 109.5 . . ?
H42E C42B H42F 109.5 . . ?
C41 C43B H43D 109.5 . . ?
C41 C43B H43E 109.5 . . ?
H43D C43B H43E 109.5 . . ?
C41 C43B H43F 109.5 . . ?
H43D C43B H43F 109.5 . . ?
H43E C43B H43F 109.5 . . ?
C41 C44B H44D 109.5 . . ?
C41 C44B H44E 109.5 . . ?
H44D C44B H44E 109.5 . . ?
C41 C44B H44F 109.5 . . ?
H44D C44B H44F 109.5 . . ?
H44E C44B H44F 109.5 . . ?
C64 N51 C52 115.8(3) . . ?
C64 N51 Ba1 128.8(2) . . ?
C52 N51 Ba1 114.1(2) . . ?
C53 C52 C57 121.4(3) . . ?
C53 C52 N51 118.6(3) . . ?
C57 C52 N51 120.0(3) . . ?
C54 C53 C52 118.3(4) . . ?
C54 C53 C58 119.3(4) . . ?
C52 C53 C58 122.3(3) . . ?
C55 C54 C53 121.2(4) . . ?
C55 C54 H54 119.4 . . ?
C53 C54 H54 119.4 . . ?
C56 C55 C54 119.8(4) . . ?
C56 C55 H55 120.1 . . ?
C54 C55 H55 120.1 . . ?
C55 C56 C57 122.1(4) . . ?
C55 C56 H56 118.9 . . ?
C57 C56 H56 118.9 . . ?
C52 C57 C56 117.1(4) . . ?
C52 C57 C61 123.0(3) . . ?
C56 C57 C61 119.9(4) . . ?
C59 C58 C60 111.0(4) . . ?
C59 C58 C53 109.9(4) . . ?
C60 C58 C53 113.3(4) . . ?
C59 C58 H58 107.5 . . ?
C60 C58 H58 107.5 . . ?
C53 C58 H58 107.5 . . ?
C58 C59 H59A 109.5 . . ?
C58 C59 H59B 109.5 . . ?
H59A C59 H59B 109.5 . . ?
C58 C59 H59C 109.5 . . ?
H59A C59 H59C 109.5 . . ?
H59B C59 H59C 109.5 . . ?
C58 C60 H60A 109.5 . . ?
C58 C60 H60B 109.5 . . ?
H60A C60 H60B 109.5 . . ?
C58 C60 H60C 109.5 . . ?
H60A C60 H60C 109.5 . . ?
H60B C60 H60C 109.5 . . ?
C57 C61 C62 111.8(3) . . ?
C57 C61 C63 111.1(4) . . ?
C62 C61 C63 110.4(4) . . ?
C57 C61 H61 107.8 . . ?
C62 C61 H61 107.8 . . ?
C63 C61 H61 107.8 . . ?
C61 C62 H62A 109.5 . . ?
C61 C62 H62B 109.5 . . ?
H62A C62 H62B 109.5 . . ?
C61 C62 H62C 109.5 . . ?
H62A C62 H62C 109.5 . . ?
H62B C62 H62C 109.5 . . ?
C61 C63 H63A 109.5 . . ?
C61 C63 H63B 109.5 . . ?
H63A C63 H63B 109.5 . . ?
C61 C63 H63C 109.5 . . ?
H63A C63 H63C 109.5 . . ?
H63B C63 H63C 109.5 . . ?
N51 C64 C65 127.8(3) . . ?
N51 C64 H64 116.1 . . ?
C65 C64 H64 116.1 . . ?
C70 C65 C66 117.4(3) . . ?
C70 C65 C64 115.3(3) . . ?
C66 C65 C64 127.2(3) . . ?
N6 C66 C65 129.6(3) . . ?
N6 C66 C67 112.7(3) . . ?
C65 C66 C67 117.7(3) . . ?
C68 C67 C66 122.5(3) . . ?
C68 C67 C37 132.6(3) . . ?
C66 C67 C37 104.9(3) . . ?
C67 C68 C69 120.4(3) . . ?
C67 C68 H68 119.8 . . ?
C69 C68 H68 119.8 . . ?
C68 C69 C70 116.9(3) . . ?
C68 C69 C71 122.4(3) . . ?
C70 C69 C71 120.7(3) . . ?
C69 C70 C65 125.0(3) . . ?
C69 C70 H70 117.5 . . ?
C65 C70 H70 117.5 . . ?
C74A C71 C72A 110.2(4) . . ?
C74A C71 C73A 110.0(4) . . ?
C72A C71 C73A 106.2(4) . . ?
C72B C71 C69 112.7(9) . . ?
C74A C71 C69 110.1(3) . . ?
C72A C71 C69 112.2(3) . . ?
C73A C71 C69 108.0(4) . . ?
C72B C71 C73B 111.3(14) . . ?
C69 C71 C73B 115.4(8) . . ?
C72B C71 C74B 107.4(14) . . ?
C69 C71 C74B 108.5(8) . . ?
C73B C71 C74B 100.5(14) . . ?
C71 C72A H72A 109.5 . . ?
C71 C72A H72B 109.5 . . ?
H72A C72A H72B 109.5 . . ?
C71 C72A H72C 109.5 . . ?
H72A C72A H72C 109.5 . . ?
H72B C72A H72C 109.5 . . ?
C71 C73A H73A 109.5 . . ?
C71 C73A H73B 109.5 . . ?
H73A C73A H73B 109.5 . . ?
C71 C73A H73C 109.5 . . ?
H73A C73A H73C 109.5 . . ?
H73B C73A H73C 109.5 . . ?
C71 C74A H74A 109.5 . . ?
C71 C74A H74B 109.5 . . ?
H74A C74A H74B 109.5 . . ?
C71 C74A H74C 109.5 . . ?
H74A C74A H74C 109.5 . . ?
H74B C74A H74C 109.5 . . ?
C71 C72B H72D 109.5 . . ?
C71 C72B H72E 109.5 . . ?
H72D C72B H72E 109.5 . . ?
C71 C72B H72F 109.5 . . ?
H72D C72B H72F 109.5 . . ?
H72E C72B H72F 109.5 . . ?
C71 C73B H73D 109.5 . . ?
C71 C73B H73E 109.5 . . ?
H73D C73B H73E 109.5 . . ?
C71 C73B H73F 109.5 . . ?
H73D C73B H73F 109.5 . . ?
H73E C73B H73F 109.5 . . ?
C71 C74B H74D 109.5 . . ?
C71 C74B H74E 109.5 . . ?
H74D C74B H74E 109.5 . . ?
C71 C74B H74F 109.5 . . ?
H74D C74B H74F 109.5 . . ?
H74E C74B H74F 109.5 . . ?

loop_
_geom_bond_atom_site_label_1
_geom_bond_atom_site_label_2
_geom_bond_distance
_geom_bond_site_symmetry_2
_geom_bond_publ_flag
Ba1 N6 2.672(3) . ?
Ba1 O1 2.741(3) . ?
Ba1 N21 2.774(3) . ?
Ba1 N51 2.801(3) . ?
Ba1 C11 2.820(4) . ?
Ba1 Si1 3.7886(12) . ?
Si1 C11 1.791(4) . ?
Si1 C14 1.873(5) . ?
Si1 C13 1.881(5) . ?
Si1 C12 1.914(5) . ?
Si2 C11 1.830(4) . ?
Si2 C16 1.871(6) . ?
Si2 C15 1.876(5) . ?
Si2 C17 1.877(6) . ?
O1 C2 1.425(5) . ?
O1 C5 1.449(6) . ?
C2 C3 1.492(7) . ?
C2 H2A 0.9900 . ?
C2 H2B 0.9900 . ?
C3 C4 1.495(8) . ?
C3 H3A 0.9900 . ?
C3 H3B 0.9900 . ?
C4 C5 1.507(7) . ?
C4 H4A 0.9900 . ?
C4 H4B 0.9900 . ?
C5 H5A 0.9900 . ?
C5 H5B 0.9900 . ?
N6 C66 1.375(4) . ?
N6 C36 1.381(4) . ?
C11 H11 1.0000 . ?
C12 H12A 0.9800 . ?
C12 H12B 0.9800 . ?
C12 H12C 0.9800 . ?
C13 H13A 0.9800 . ?
C13 H13B 0.9800 . ?
C13 H13C 0.9800 . ?
C14 H14A 0.9800 . ?
C14 H14B 0.9800 . ?
C14 H14C 0.9800 . ?
C15 H15A 0.9800 . ?
C15 H15B 0.9800 . ?
C15 H15C 0.9800 . ?
C16 H16A 0.9800 . ?
C16 H16B 0.9800 . ?
C16 H16C 0.9800 . ?
C17 H17A 0.9800 . ?
C17 H17B 0.9800 . ?
C17 H17C 0.9800 . ?
N21 C34 1.283(4) . ?
N21 C22 1.446(4) . ?
C22 C27 1.406(5) . ?
C22 C23 1.409(5) . ?
C23 C24 1.392(6) . ?
C23 C28 1.519(6) . ?
C24 C25 1.373(7) . ?
C24 H24 0.9500 . ?
C25 C26 1.372(7) . ?
C25 H25 0.9500 . ?
C26 C27 1.406(5) . ?
C26 H26 0.9500 . ?
C27 C31 1.506(6) . ?
C28 C30 1.504(6) . ?
C28 C29 1.526(6) . ?
C28 H28 1.0000 . ?
C29 H29A 0.9800 . ?
C29 H29B 0.9800 . ?
C29 H29C 0.9800 . ?
C30 H30A 0.9800 . ?
C30 H30B 0.9800 . ?
C30 H30C 0.9800 . ?
C31 C32 1.534(6) . ?
C31 C33 1.544(6) . ?
C31 H31 1.0000 . ?
C32 H32A 0.9800 . ?
C32 H32B 0.9800 . ?
C32 H32C 0.9800 . ?
C33 H33A 0.9800 . ?
C33 H33B 0.9800 . ?
C33 H33C 0.9800 . ?
C34 C35 1.450(5) . ?
C34 H34 0.9500 . ?
C35 C40 1.403(4) . ?
C35 C36 1.418(4) . ?
C36 C37 1.419(4) . ?
C37 C38 1.393(4) . ?
C37 C67 1.441(4) . ?
C38 C39 1.395(5) . ?
C38 H38 0.9500 . ?
C39 C40 1.387(5) . ?
C39 C41 1.540(4) . ?
C40 H40 0.9500 . ?
C41 C43A 1.360(11) . ?
C41 C44B 1.414(10) . ?
C41 C43B 1.570(9) . ?
C41 C42A 1.581(11) . ?
C41 C42B 1.594(10) . ?
C41 C44A 1.634(12) . ?
C42A H42A 0.9800 . ?
C42A H42B 0.9800 . ?
C42A H42C 0.9800 . ?
C43A H43A 0.9800 . ?
C43A H43B 0.9800 . ?
C43A H43C 0.9800 . ?
C44A H44A 0.9800 . ?
C44A H44B 0.9800 . ?
C44A H44C 0.9800 . ?
C42B H42D 0.9800 . ?
C42B H42E 0.9800 . ?
C42B H42F 0.9800 . ?
C43B H43D 0.9800 . ?
C43B H43E 0.9800 . ?
C43B H43F 0.9800 . ?
C44B H44D 0.9800 . ?
C44B H44E 0.9800 . ?
C44B H44F 0.9800 . ?
N51 C64 1.278(4) . ?
N51 C52 1.447(4) . ?
C52 C53 1.403(5) . ?
C52 C57 1.404(5) . ?
C53 C54 1.399(5) . ?
C53 C58 1.522(6) . ?
C54 C55 1.372(7) . ?
C54 H54 0.9500 . ?
C55 C56 1.369(7) . ?
C55 H55 0.9500 . ?
C56 C57 1.406(5) . ?
C56 H56 0.9500 . ?
C57 C61 1.508(6) . ?
C58 C59 1.517(7) . ?
C58 C60 1.521(7) . ?
C58 H58 1.0000 . ?
C59 H59A 0.9800 . ?
C59 H59B 0.9800 . ?
C59 H59C 0.9800 . ?
C60 H60A 0.9800 . ?
C60 H60B 0.9800 . ?
C60 H60C 0.9800 . ?
C61 C62 1.515(7) . ?
C61 C63 1.547(7) . ?
C61 H61 1.0000 . ?
C62 H62A 0.9800 . ?
C62 H62B 0.9800 . ?
C62 H62C 0.9800 . ?
C63 H63A 0.9800 . ?
C63 H63B 0.9800 . ?
C63 H63C 0.9800 . ?
C64 C65 1.458(4) . ?
C64 H64 0.9500 . ?
C65 C70 1.407(5) . ?
C65 C66 1.419(4) . ?
C66 C67 1.426(4) . ?
C67 C68 1.391(4) . ?
C68 C69 1.394(5) . ?
C68 H68 0.9500 . ?
C69 C70 1.394(5) . ?
C69 C71 1.537(5) . ?
C70 H70 0.9500 . ?
C71 C72B 1.43(2) . ?
C71 C74A 1.494(8) . ?
C71 C72A 1.527(7) . ?
C71 C73A 1.528(8) . ?
C71 C73B 1.54(2) . ?
C71 C74B 1.65(3) . ?
C72A H72A 0.9800 . ?
C72A H72B 0.9800 . ?
C72A H72C 0.9800 . ?
C73A H73A 0.9800 . ?
C73A H73B 0.9800 . ?
C73A H73C 0.9800 . ?
C74A H74A 0.9800 . ?
C74A H74B 0.9800 . ?
C74A H74C 0.9800 . ?
C72B H72D 0.9800 . ?
C72B H72E 0.9800 . ?
C72B H72F 0.9800 . ?
C73B H73D 0.9800 . ?
C73B H73E 0.9800 . ?
C73B H73F 0.9800 . ?
C74B H74D 0.9800 . ?
C74B H74E 0.9800 . ?
C74B H74F 0.9800 . ?

loop_
_geom_torsion_atom_site_label_1
_geom_torsion_atom_site_label_2
_geom_torsion_atom_site_label_3
_geom_torsion_atom_site_label_4
_geom_torsion
_geom_torsion_site_symmetry_1
_geom_torsion_site_symmetry_2
_geom_torsion_site_symmetry_3
_geom_torsion_site_symmetry_4
_geom_torsion_publ_flag
C5 O1 C2 C3 -38.9(5) . . . . ?
Ba1 O1 C2 C3 115.8(3) . . . . ?
O1 C2 C3 C4 36.1(5) . . . . ?
C2 C3 C4 C5 -19.5(6) . . . . ?
C2 O1 C5 C4 26.2(6) . . . . ?
Ba1 O1 C5 C4 -130.5(4) . . . . ?
C3 C4 C5 O1 -3.3(6) . . . . ?
C14 Si1 C11 Si2 -51.1(3) . . . . ?
C13 Si1 C11 Si2 73.3(3) . . . . ?
C12 Si1 C11 Si2 -170.0(3) . . . . ?
Ba1 Si1 C11 Si2 -141.9(3) . . . . ?
C14 Si1 C11 Ba1 90.8(2) . . . . ?
C13 Si1 C11 Ba1 -144.8(2) . . . . ?
C12 Si1 C11 Ba1 -28.1(2) . . . . ?
C16 Si2 C11 Si1 77.4(3) . . . . ?
C15 Si2 C11 Si1 -44.1(4) . . . . ?
C17 Si2 C11 Si1 -162.1(3) . . . . ?
C16 Si2 C11 Ba1 -61.0(3) . . . . ?
C15 Si2 C11 Ba1 177.5(3) . . . . ?
C17 Si2 C11 Ba1 59.5(3) . . . . ?
C34 N21 C22 C27 92.8(4) . . . . ?
Ba1 N21 C22 C27 -86.3(3) . . . . ?
C34 N21 C22 C23 -91.3(4) . . . . ?
Ba1 N21 C22 C23 89.6(3) . . . . ?
C27 C22 C23 C24 -2.0(6) . . . . ?
N21 C22 C23 C24 -177.8(4) . . . . ?
C27 C22 C23 C28 177.6(4) . . . . ?
N21 C22 C23 C28 1.7(5) . . . . ?
C22 C23 C24 C25 1.6(7) . . . . ?
C28 C23 C24 C25 -178.0(5) . . . . ?
C23 C24 C25 C26 -0.5(8) . . . . ?
C24 C25 C26 C27 -0.2(8) . . . . ?
C23 C22 C27 C26 1.3(5) . . . . ?
N21 C22 C27 C26 177.0(3) . . . . ?
C23 C22 C27 C31 -178.5(3) . . . . ?
N21 C22 C27 C31 -2.8(5) . . . . ?
C25 C26 C27 C22 -0.2(7) . . . . ?
C25 C26 C27 C31 179.6(4) . . . . ?
C24 C23 C28 C30 38.4(6) . . . . ?
C22 C23 C28 C30 -141.1(4) . . . . ?
C24 C23 C28 C29 -87.4(5) . . . . ?
C22 C23 C28 C29 93.1(4) . . . . ?
C22 C27 C31 C32 148.0(4) . . . . ?
C26 C27 C31 C32 -31.8(5) . . . . ?
C22 C27 C31 C33 -88.7(5) . . . . ?
C26 C27 C31 C33 91.5(5) . . . . ?
C22 N21 C34 C35 169.0(3) . . . . ?
Ba1 N21 C34 C35 -12.0(5) . . . . ?
N21 C34 C35 C40 165.4(3) . . . . ?
N21 C34 C35 C36 -20.8(5) . . . . ?
C66 N6 C36 C35 -175.7(3) . . . . ?
Ba1 N6 C36 C35 36.1(4) . . . . ?
C66 N6 C36 C37 1.3(3) . . . . ?
Ba1 N6 C36 C37 -146.9(2) . . . . ?
C40 C35 C36 N6 -179.4(3) . . . . ?
C34 C35 C36 N6 6.9(5) . . . . ?
C40 C35 C36 C37 3.6(4) . . . . ?
C34 C35 C36 C37 -170.0(3) . . . . ?
N6 C36 C37 C38 178.1(3) . . . . ?
C35 C36 C37 C38 -4.5(5) . . . . ?
N6 C36 C37 C67 -2.0(3) . . . . ?
C35 C36 C37 C67 175.5(3) . . . . ?
C36 C37 C38 C39 0.6(5) . . . . ?
C67 C37 C38 C39 -179.3(3) . . . . ?
C37 C38 C39 C40 3.9(5) . . . . ?
C37 C38 C39 C41 -174.7(3) . . . . ?
C38 C39 C40 C35 -4.7(5) . . . . ?
C41 C39 C40 C35 173.8(3) . . . . ?
C36 C35 C40 C39 0.9(5) . . . . ?
C34 C35 C40 C39 175.1(3) . . . . ?
C40 C39 C41 C43A 62.9(7) . . . . ?
C38 C39 C41 C43A -118.6(6) . . . . ?
C40 C39 C41 C44B -111.5(5) . . . . ?
C38 C39 C41 C44B 67.0(6) . . . . ?
C40 C39 C41 C43B 14.7(6) . . . . ?
C38 C39 C41 C43B -166.9(5) . . . . ?
C40 C39 C41 C42A -166.6(5) . . . . ?
C38 C39 C41 C42A 11.9(7) . . . . ?
C40 C39 C41 C42B 125.4(5) . . . . ?
C38 C39 C41 C42B -56.1(6) . . . . ?
C40 C39 C41 C44A -58.8(6) . . . . ?
C38 C39 C41 C44A 119.7(5) . . . . ?
C64 N51 C52 C53 -93.4(4) . . . . ?
Ba1 N51 C52 C53 74.9(3) . . . . ?
C64 N51 C52 C57 88.9(4) . . . . ?
Ba1 N51 C52 C57 -102.8(3) . . . . ?
C57 C52 C53 C54 -3.8(6) . . . . ?
N51 C52 C53 C54 178.5(3) . . . . ?
C57 C52 C53 C58 178.1(4) . . . . ?
N51 C52 C53 C58 0.5(5) . . . . ?
C52 C53 C54 C55 1.3(6) . . . . ?
C58 C53 C54 C55 179.4(4) . . . . ?
C53 C54 C55 C56 1.4(7) . . . . ?
C54 C55 C56 C57 -1.7(7) . . . . ?
C53 C52 C57 C56 3.5(5) . . . . ?
N51 C52 C57 C56 -178.8(3) . . . . ?
C53 C52 C57 C61 -177.0(4) . . . . ?
N51 C52 C57 C61 0.6(5) . . . . ?
C55 C56 C57 C52 -0.8(6) . . . . ?
C55 C56 C57 C61 179.7(4) . . . . ?
C54 C53 C58 C59 -78.8(5) . . . . ?
C52 C53 C58 C59 99.3(5) . . . . ?
C54 C53 C58 C60 46.1(5) . . . . ?
C52 C53 C58 C60 -135.9(4) . . . . ?
C52 C57 C61 C62 -106.3(5) . . . . ?
C56 C57 C61 C62 73.2(5) . . . . ?
C52 C57 C61 C63 129.9(4) . . . . ?
C56 C57 C61 C63 -50.6(5) . . . . ?
C52 N51 C64 C65 176.4(3) . . . . ?
Ba1 N51 C64 C65 10.2(5) . . . . ?
N51 C64 C65 C70 -169.1(3) . . . . ?
N51 C64 C65 C66 9.2(6) . . . . ?
C36 N6 C66 C65 178.0(3) . . . . ?
Ba1 N6 C66 C65 -35.2(4) . . . . ?
C36 N6 C66 C67 -0.2(3) . . . . ?
Ba1 N6 C66 C67 146.6(2) . . . . ?
C70 C65 C66 N6 -176.9(3) . . . . ?
C64 C65 C66 N6 4.8(6) . . . . ?
C70 C65 C66 C67 1.2(4) . . . . ?
C64 C65 C66 C67 -177.1(3) . . . . ?
N6 C66 C67 C68 178.0(3) . . . . ?
C65 C66 C67 C68 -0.4(5) . . . . ?
N6 C66 C67 C37 -1.0(3) . . . . ?
C65 C66 C67 C37 -179.4(3) . . . . ?
C38 C37 C67 C68 2.7(6) . . . . ?
C36 C37 C67 C68 -177.2(3) . . . . ?
C38 C37 C67 C66 -178.4(3) . . . . ?
C36 C37 C67 C66 1.7(3) . . . . ?
C66 C67 C68 C69 -0.5(5) . . . . ?
C37 C67 C68 C69 178.2(3) . . . . ?
C67 C68 C69 C70 0.6(5) . . . . ?
C67 C68 C69 C71 179.7(3) . . . . ?
C68 C69 C70 C65 0.3(5) . . . . ?
C71 C69 C70 C65 -178.8(3) . . . . ?
C66 C65 C70 C69 -1.2(5) . . . . ?
C64 C65 C70 C69 177.2(3) . . . . ?
C68 C69 C71 C72B -62.0(13) . . . . ?
C70 C69 C71 C72B 117.0(12) . . . . ?
C68 C69 C71 C74A 120.4(4) . . . . ?
C70 C69 C71 C74A -60.6(5) . . . . ?
C68 C69 C71 C72A -2.8(6) . . . . ?
C70 C69 C71 C72A 176.2(4) . . . . ?
C68 C69 C71 C73A -119.6(4) . . . . ?
C70 C69 C71 C73A 59.5(5) . . . . ?
C68 C69 C71 C73B 168.6(12) . . . . ?
C70 C69 C71 C73B -12.4(13) . . . . ?
C68 C69 C71 C74B 56.8(10) . . . . ?
C70 C69 C71 C74B -124.2(10) . . . . ?
